data_2212051
loop_
_publ_author_name
'Juan-Juan Xu'
'Ai-Xi Hu'
'Gao Cao'

_publ_section_title
;
 4-<i>tert</i>-Butyl-5-(2,4,5-trimethoxybenzyl)thiazol-2-amine
;
_journal_coeditor_code BT2227
_journal_issue 2
_journal_name_full 'Acta Crystallographica Section E'
_journal_page_first o533
_journal_page_last o534
_journal_paper_doi 10.1107/S1600536806055589
_journal_volume 63
_journal_year 2007
_chemical_formula_iupac 'C17 H24 N2 O3 S'
_chemical_formula_moiety 'C17 H24 N2 O3 S'
_chemical_formula_sum 'C17 H24 N2 O3 S'
_chemical_formula_weight 336.44
_chemical_name_systematic
;
4-tert-Butyl-5-(2,4,5-trimethoxybenzyl)thiazol-2-amine
;
_space_group_IT_number 14
_symmetry_cell_setting monoclinic
_symmetry_space_group_name_Hall '-P 2yn'
_symmetry_space_group_name_H-M 'P 1 21/n 1'
_atom_sites_solution_hydrogens geom
_atom_sites_solution_primary direct
_atom_sites_solution_secondary difmap
_cell_angle_alpha 90.00
_cell_angle_beta 99.0700(10)
_cell_angle_gamma 90.00
_cell_formula_units_Z 4
_cell_length_a 12.9869(7)
_cell_length_b 7.9512(4)
_cell_length_c 17.0466(9)
_cell_measurement_reflns_used 4594
_cell_measurement_temperature 173(2)
_cell_measurement_theta_max 26.99
_cell_measurement_theta_min 2.83
_cell_volume 1738.25(16)
_computing_cell_refinement 'SAINT-Plus (Bruker, 2003)'
_computing_data_collection 'SMART (Bruker, 2001)'
_computing_data_reduction SAINT-Plus
_computing_molecular_graphics 'SHELXTL (Bruker, 1997)'
_computing_publication_material SHELXTL
_computing_structure_refinement 'SHELXL97 (Sheldrick, 1997)'
_computing_structure_solution 'SHELXS97 (Sheldrick, 1997)'
_diffrn_ambient_temperature 173(2)
_diffrn_measured_fraction_theta_full 0.993
_diffrn_measured_fraction_theta_max 0.993
_diffrn_measurement_device_type 'Bruker AXS SMART 1000 CCD'
_diffrn_measurement_method \w
_diffrn_radiation_monochromator graphite
_diffrn_radiation_source 'fine-focus sealed tube'
_diffrn_radiation_type MoK\a
_diffrn_radiation_wavelength 0.71073
_diffrn_reflns_av_R_equivalents 0.0237
_diffrn_reflns_av_sigmaI/netI 0.0306
_diffrn_reflns_limit_h_max 13
_diffrn_reflns_limit_h_min -16
_diffrn_reflns_limit_k_max 9
_diffrn_reflns_limit_k_min -10
_diffrn_reflns_limit_l_max 21
_diffrn_reflns_limit_l_min -18
_diffrn_reflns_number 10047
_diffrn_reflns_theta_full 27.04
_diffrn_reflns_theta_max 27.04
_diffrn_reflns_theta_min 1.84
_diffrn_standards_number 0
_exptl_absorpt_coefficient_mu 0.202
_exptl_absorpt_correction_T_max 0.9344
_exptl_absorpt_correction_T_min 0.9091
_exptl_absorpt_correction_type multi-scan
_exptl_absorpt_process_details '(SADABS; Sheldrick, 1996)'
_exptl_crystal_colour colorless
_exptl_crystal_density_diffrn 1.286
_exptl_crystal_density_method 'not measured'
_exptl_crystal_description block
_exptl_crystal_F_000 720
_exptl_crystal_size_max 0.48
_exptl_crystal_size_mid 0.44
_exptl_crystal_size_min 0.34
_refine_diff_density_max 0.376
_refine_diff_density_min -0.354
_refine_ls_extinction_method none
_refine_ls_goodness_of_fit_ref 1.049
_refine_ls_hydrogen_treatment constr
_refine_ls_matrix_type full
_refine_ls_number_parameters 214
_refine_ls_number_reflns 3783
_refine_ls_number_restraints 24
_refine_ls_restrained_S_all 1.055
_refine_ls_R_factor_all 0.0589
_refine_ls_R_factor_gt 0.0419
_refine_ls_shift/su_max 0.001
_refine_ls_shift/su_mean 0.000
_refine_ls_structure_factor_coef Fsqd
_refine_ls_weighting_details 'calc w=1/[\s^2^(Fo^2^)+(0.0577P)^2^+0.7859P] where P=(Fo^2^+2Fc^2^)/3'
_refine_ls_weighting_scheme calc
_refine_ls_wR_factor_gt 0.1069
_refine_ls_wR_factor_ref 0.1186
_reflns_number_gt 2887
_reflns_number_total 3783
_reflns_threshold_expression I>2\s(I)
_cod_data_source_file bt2227.cif
_cod_data_source_block I
_cod_depositor_comments
;
The following automatic conversions were performed:
'_symmetry_cell_setting' value 'Monoclinic' changed to 'monoclinic'
according to '/home/saulius/struct/CIF-dictionaries/cif_core.dic'
dictionary named 'cif_core.dic' version 2.4.1 from 2010-06-29.

Automatic conversion script
Id: cif_fix_enum 1527 2010-12-29 10:47:43Z saulius 

The following automatic conversions were performed:

'_symmetry_cell_setting' value 'Monoclinic' changed to 'monoclinic'
according to /home/saulius/struct/CIF-dictionaries/cif_core.dic
dictionary named 'cif_core.dic' version 2.4.1 from 2010-06-29.

Automatic conversion script
Id: cif_fix_values 1715 2011-07-08 13:25:40Z adriana 
;
_cod_original_sg_symbol_H-M 'P 21/n'
_cod_database_code 2212051
_cod_database_fobs_code 2212051

loop_
_symmetry_equiv_pos_as_xyz
'x, y, z'
'-x+1/2, y+1/2, -z+1/2'
'-x, -y, -z'
'x-1/2, -y-1/2, z-1/2'

loop_
_atom_site_type_symbol
_atom_site_label
_atom_site_fract_x
_atom_site_fract_y
_atom_site_fract_z
_atom_site_U_iso_or_equiv
_atom_site_adp_type
_atom_site_calc_flag
_atom_site_refinement_flags
_atom_site_occupancy
S S1 0.93370(4) 0.26062(6) 0.17760(3) 0.03000(14) Uani d . 1
C C1 0.94980(14) 0.3932(2) 0.09937(11) 0.0290(4) Uani d . 1
C C2 1.04845(14) 0.5224(2) 0.20131(10) 0.0276(4) Uani d . 1
C C3 1.01397(13) 0.3939(2) 0.24293(10) 0.0271(4) Uani d . 1
C C4 1.11704(16) 0.6747(2) 0.22941(12) 0.0350(4) Uani d U 1
C C5 1.2047(2) 0.6856(4) 0.17884(17) 0.0778(10) Uani d U 1
H H5A 1.1753 0.7177 0.1244 0.117 Uiso calc R 1
H H5B 1.2391 0.5759 0.1783 0.117 Uiso calc R 1
H H5C 1.2558 0.7702 0.2015 0.117 Uiso calc R 1
C C6 1.0491(3) 0.8308(3) 0.2197(2) 0.0938(13) Uani d U 1
H H6A 1.0227 0.8487 0.1633 0.141 Uiso calc R 1
H H6B 1.0904 0.9285 0.2409 0.141 Uiso calc R 1
H H6C 0.9904 0.8161 0.2488 0.141 Uiso calc R 1
C C7 1.17154(19) 0.6676(3) 0.31508(13) 0.0491(6) Uani d U 1
H H7A 1.2194 0.7630 0.3256 0.074 Uiso calc R 1
H H7B 1.2109 0.5623 0.3240 0.074 Uiso calc R 1
H H7C 1.1195 0.6727 0.3508 0.074 Uiso calc R 1
C C8 1.02744(14) 0.3475(2) 0.33002(11) 0.0303(4) Uani d . 1
H H8A 1.0880 0.4097 0.3586 0.036 Uiso calc R 1
H H8B 1.0434 0.2259 0.3355 0.036 Uiso calc R 1
C C9 0.93268(14) 0.3849(2) 0.36920(10) 0.0278(4) Uani d . 1
C C10 0.85339(14) 0.2677(2) 0.36819(11) 0.0290(4) Uani d . 1
C C11 0.76929(14) 0.2963(2) 0.40871(11) 0.0313(4) Uani d . 1
H H11 0.7166 0.2134 0.4087 0.038 Uiso calc R 1
C C12 0.76359(14) 0.4465(2) 0.44881(11) 0.0316(4) Uani d . 1
C C13 0.84052(15) 0.5701(2) 0.44813(11) 0.0312(4) Uani d . 1
C C14 0.92407(14) 0.5362(2) 0.40917(10) 0.0299(4) Uani d . 1
H H14 0.9772 0.6186 0.4097 0.036 Uiso calc R 1
C C15 0.77365(18) 0.0275(3) 0.29923(15) 0.0525(6) Uani d . 1
H H15A 0.7475 -0.0253 0.3442 0.079 Uiso calc R 1
H H15B 0.7901 -0.0597 0.2625 0.079 Uiso calc R 1
H H15C 0.7203 0.1029 0.2715 0.079 Uiso calc R 1
C C16 0.62014(17) 0.3545(3) 0.50953(14) 0.0460(5) Uani d . 1
H H16A 0.5792 0.3124 0.4602 0.069 Uiso calc R 1
H H16B 0.5729 0.3965 0.5446 0.069 Uiso calc R 1
H H16C 0.6628 0.2632 0.5361 0.069 Uiso calc R 1
C C17 0.89925(19) 0.8474(3) 0.48555(13) 0.0435(5) Uani d . 1
H H17A 0.9684 0.8103 0.5112 0.065 Uiso calc R 1
H H17B 0.8780 0.9462 0.5134 0.065 Uiso calc R 1
H H17C 0.9019 0.8766 0.4301 0.065 Uiso calc R 1
N N1 1.01158(12) 0.52049(19) 0.11934(9) 0.0292(3) Uani d . 1
N N2 0.89851(13) 0.3630(2) 0.02516(9) 0.0394(4) Uani d . 1
H H2A 0.9058 0.4323 -0.0139 0.047 Uiso calc R 1
H H2B 0.8579 0.2743 0.0160 0.047 Uiso calc R 1
O O1 0.86495(11) 0.12096(16) 0.32748(8) 0.0353(3) Uani d . 1
O O2 0.68607(11) 0.48727(18) 0.49169(9) 0.0418(4) Uani d . 1
O O3 0.82598(11) 0.71549(17) 0.48837(9) 0.0401(3) Uani d . 1

loop_
_atom_site_aniso_label
_atom_site_aniso_U_11
_atom_site_aniso_U_22
_atom_site_aniso_U_33
_atom_site_aniso_U_12
_atom_site_aniso_U_13
_atom_site_aniso_U_23
S1 0.0329(3) 0.0324(3) 0.0265(2) -0.00324(18) 0.01006(18) 0.00469(18)
C1 0.0294(9) 0.0334(10) 0.0266(9) -0.0002(7) 0.0121(7) 0.0039(7)
C2 0.0281(9) 0.0299(9) 0.0256(9) 0.0022(7) 0.0067(7) 0.0025(7)
C3 0.0259(9) 0.0307(9) 0.0257(9) 0.0039(7) 0.0070(7) 0.0019(7)
C4 0.0416(11) 0.0303(10) 0.0328(10) -0.0034(8) 0.0046(8) 0.0019(8)
C5 0.088(2) 0.098(2) 0.0543(16) -0.0634(18) 0.0303(15) -0.0180(16)
C6 0.091(2) 0.0352(14) 0.132(3) 0.0133(14) -0.054(2) -0.0137(16)
C7 0.0529(14) 0.0516(13) 0.0413(12) -0.0168(11) 0.0027(10) 0.0018(10)
C8 0.0296(9) 0.0361(10) 0.0257(9) 0.0031(8) 0.0063(7) 0.0066(8)
C9 0.0280(9) 0.0345(9) 0.0210(9) 0.0033(7) 0.0037(7) 0.0076(7)
C10 0.0320(9) 0.0325(9) 0.0230(9) 0.0022(7) 0.0055(7) 0.0033(7)
C11 0.0303(9) 0.0360(10) 0.0283(10) -0.0036(8) 0.0069(8) 0.0046(8)
C12 0.0298(9) 0.0394(10) 0.0266(9) 0.0038(8) 0.0072(7) 0.0048(8)
C13 0.0344(10) 0.0323(10) 0.0265(9) 0.0044(8) 0.0038(8) 0.0038(8)
C14 0.0301(9) 0.0340(10) 0.0254(9) -0.0011(7) 0.0035(7) 0.0066(8)
C15 0.0493(13) 0.0481(13) 0.0589(15) -0.0073(11) 0.0050(11) -0.0162(11)
C16 0.0378(11) 0.0608(14) 0.0431(12) -0.0121(10) 0.0177(10) -0.0082(11)
C17 0.0577(14) 0.0317(10) 0.0408(12) -0.0007(9) 0.0064(10) 0.0039(9)
N1 0.0314(8) 0.0317(8) 0.0258(8) -0.0017(6) 0.0091(6) 0.0044(6)
N2 0.0429(10) 0.0515(11) 0.0241(8) -0.0176(8) 0.0065(7) 0.0044(7)
O1 0.0411(8) 0.0336(7) 0.0335(7) -0.0042(6) 0.0129(6) -0.0018(6)
O2 0.0388(8) 0.0462(8) 0.0450(9) 0.0006(6) 0.0205(7) -0.0014(7)
O3 0.0424(8) 0.0366(8) 0.0427(8) 0.0010(6) 0.0114(6) -0.0048(6)

loop_
_atom_type_symbol
_atom_type_description
_atom_type_scat_dispersion_real
_atom_type_scat_dispersion_imag
_atom_type_scat_source
C C 0.0033 0.0016 'International Tables Vol C Tables 4.2.6.8 and 6.1.1.4'
H H 0.0000 0.0000 'International Tables Vol C Tables 4.2.6.8 and 6.1.1.4'
N N 0.0061 0.0033 'International Tables Vol C Tables 4.2.6.8 and 6.1.1.4'
O O 0.0106 0.0060 'International Tables Vol C Tables 4.2.6.8 and 6.1.1.4'
S S 0.1246 0.1234 'International Tables Vol C Tables 4.2.6.8 and 6.1.1.4'

loop_
_geom_angle_atom_site_label_1
_geom_angle_atom_site_label_2
_geom_angle_atom_site_label_3
_geom_angle
C1 S1 C3 89.40(9)
N1 C1 N2 124.96(16)
N1 C1 S1 114.47(14)
N2 C1 S1 120.54(14)
C3 C2 N1 115.01(16)
C3 C2 C4 130.76(17)
N1 C2 C4 114.16(15)
C2 C3 C8 134.33(17)
C2 C3 S1 109.51(13)
C8 C3 S1 116.13(13)
C6 C4 C7 108.1(2)
C6 C4 C2 108.23(18)
C7 C4 C2 115.45(17)
C6 C4 C5 111.3(3)
C7 C4 C5 105.50(19)
C2 C4 C5 108.34(17)
C4 C5 H5A 109.5
C4 C5 H5B 109.5
H5A C5 H5B 109.5
C4 C5 H5C 109.5
H5A C5 H5C 109.5
H5B C5 H5C 109.5
C4 C6 H6A 109.5
C4 C6 H6B 109.5
H6A C6 H6B 109.5
C4 C6 H6C 109.5
H6A C6 H6C 109.5
H6B C6 H6C 109.5
C4 C7 H7A 109.5
C4 C7 H7B 109.5
H7A C7 H7B 109.5
C4 C7 H7C 109.5
H7A C7 H7C 109.5
H7B C7 H7C 109.5
C3 C8 C9 114.04(15)
C3 C8 H8A 108.7
C9 C8 H8A 108.7
C3 C8 H8B 108.7
C9 C8 H8B 108.7
H8A C8 H8B 107.6
C10 C9 C14 117.96(16)
C10 C9 C8 120.94(17)
C14 C9 C8 121.07(17)
O1 C10 C9 115.83(15)
O1 C10 C11 122.80(17)
C9 C10 C11 121.33(17)
C12 C11 C10 119.40(17)
C12 C11 H11 120.3
C10 C11 H11 120.3
O2 C12 C11 124.58(17)
O2 C12 C13 114.98(17)
C11 C12 C13 120.44(16)
O3 C13 C14 125.67(17)
O3 C13 C12 115.57(16)
C14 C13 C12 118.75(17)
C13 C14 C9 122.05(17)
C13 C14 H14 119.0
C9 C14 H14 119.0
O1 C15 H15A 109.5
O1 C15 H15B 109.5
H15A C15 H15B 109.5
O1 C15 H15C 109.5
H15A C15 H15C 109.5
H15B C15 H15C 109.5
O2 C16 H16A 109.5
O2 C16 H16B 109.5
H16A C16 H16B 109.5
O2 C16 H16C 109.5
H16A C16 H16C 109.5
H16B C16 H16C 109.5
O3 C17 H17A 109.5
O3 C17 H17B 109.5
H17A C17 H17B 109.5
O3 C17 H17C 109.5
H17A C17 H17C 109.5
H17B C17 H17C 109.5
C1 N1 C2 111.57(15)
C1 N2 H2A 120.0
C1 N2 H2B 120.0
H2A N2 H2B 120.0
C10 O1 C15 117.60(16)
C12 O2 C16 117.10(16)
C13 O3 C17 117.32(16)

loop_
_geom_bond_atom_site_label_1
_geom_bond_atom_site_label_2
_geom_bond_distance
S1 C1 1.7381(18)
S1 C3 1.7560(19)
C1 N1 1.303(2)
C1 N2 1.355(2)
C2 C3 1.360(2)
C2 N1 1.404(2)
C2 C4 1.535(3)
C3 C8 1.513(2)
C4 C6 1.517(3)
C4 C7 1.520(3)
C4 C5 1.535(3)
C5 H5A 0.9800
C5 H5B 0.9800
C5 H5C 0.9800
C6 H6A 0.9800
C6 H6B 0.9800
C6 H6C 0.9800
C7 H7A 0.9800
C7 H7B 0.9800
C7 H7C 0.9800
C8 C9 1.519(2)
C8 H8A 0.9900
C8 H8B 0.9900
C9 C10 1.387(3)
C9 C14 1.396(3)
C10 O1 1.378(2)
C10 C11 1.400(2)
C11 C12 1.384(3)
C11 H11 0.9500
C12 O2 1.373(2)
C12 C13 1.403(3)
C13 O3 1.373(2)
C13 C14 1.385(2)
C14 H14 0.9500
C15 O1 1.418(3)
C15 H15A 0.9800
C15 H15B 0.9800
C15 H15C 0.9800
C16 O2 1.422(2)
C16 H16A 0.9800
C16 H16B 0.9800
C16 H16C 0.9800
C17 O3 1.422(3)
C17 H17A 0.9800
C17 H17B 0.9800
C17 H17C 0.9800
N2 H2A 0.8800
N2 H2B 0.8800

loop_
_geom_hbond_atom_site_label_D
_geom_hbond_atom_site_label_H
_geom_hbond_atom_site_label_A
_geom_hbond_site_symmetry_A
_geom_hbond_distance_DH
_geom_hbond_distance_HA
_geom_hbond_distance_DA
_geom_hbond_angle_DHA
N2 H2A N1 3_765 0.88 2.27 3.032(2) 145.5
N2 H2B O2 2_645 0.88 2.35 3.181(2) 157.2
N2 H2B O3 2_645 0.88 2.42 3.117(2) 136.0

loop_
_geom_torsion_atom_site_label_1
_geom_torsion_atom_site_label_2
_geom_torsion_atom_site_label_3
_geom_torsion_atom_site_label_4
_geom_torsion
C3 S1 C1 N1 2.09(14)
C3 S1 C1 N2 -176.43(16)
N1 C2 C3 C8 -176.71(18)
C4 C2 C3 C8 -0.1(3)
N1 C2 C3 S1 1.20(19)
C4 C2 C3 S1 177.84(16)
C1 S1 C3 C2 -1.77(14)
C1 S1 C3 C8 176.57(14)
C3 C2 C4 C6 -109.0(3)
N1 C2 C4 C6 67.7(2)
C3 C2 C4 C7 12.2(3)
N1 C2 C4 C7 -171.09(17)
C3 C2 C4 C5 130.2(2)
N1 C2 C4 C5 -53.1(2)
C2 C3 C8 C9 103.6(2)
S1 C3 C8 C9 -74.18(19)
C3 C8 C9 C10 87.9(2)
C3 C8 C9 C14 -93.9(2)
C14 C9 C10 O1 179.49(16)
C8 C9 C10 O1 -2.2(2)
C14 C9 C10 C11 -2.7(3)
C8 C9 C10 C11 175.59(17)
O1 C10 C11 C12 179.46(17)
C9 C10 C11 C12 1.8(3)
C10 C11 C12 O2 -178.76(17)
C10 C11 C12 C13 0.8(3)
O2 C12 C13 O3 -1.7(2)
C11 C12 C13 O3 178.64(17)
O2 C12 C13 C14 177.20(16)
C11 C12 C13 C14 -2.4(3)
O3 C13 C14 C9 -179.68(17)
C12 C13 C14 C9 1.5(3)
C10 C9 C14 C13 1.0(3)
C8 C9 C14 C13 -177.25(16)
N2 C1 N1 C2 176.67(17)
S1 C1 N1 C2 -1.78(19)
C3 C2 N1 C1 0.3(2)
C4 C2 N1 C1 -176.87(15)
C9 C10 O1 C15 -156.97(18)
C11 C10 O1 C15 25.2(3)
C11 C12 O2 C16 13.6(3)
C13 C12 O2 C16 -166.04(18)
C14 C13 O3 C17 4.4(3)
C12 C13 O3 C17 -176.73(17)

loop_
_cod_related_entry_id
_cod_related_entry_database
_cod_related_entry_code
1 ChemSpider 21125505
